data_7042022
loop_
_publ_author_name
'Gardiner, Michael G.'
'McGuinness, David S.'
'Vanston, Catriona R.'

_publ_section_title
;
 Chelated bis(NHC) complexes of saturated (imidazolin-2-ylidene) NHC
 ligands: structural authentication and facile ligand fragmentation.
;
_journal_issue 9
_journal_name_full 'Dalton transactions (Cambridge, England : 2003)'
_journal_page_first 3051
_journal_page_last 3058
_journal_paper_doi 10.1039/c7dt00327g
_journal_volume 46
_journal_year 2017
_chemical_formula_moiety '2(C12 H16 I N2 Pd0.5)'
_chemical_formula_sum 'C24 H32 I2 N4 Pd'
_chemical_formula_weight 736.74
_chemical_name_systematic
;
 ? 
;
_space_group_crystal_system triclinic
_space_group_IT_number 2
_space_group_name_Hall '-P 1'
_space_group_name_H-M_alt 'P -1'
_symmetry_space_group_name_Hall '-P 1'
_symmetry_space_group_name_H-M 'P -1'
_atom_sites_solution_hydrogens geom
_atom_sites_solution_primary direct
_atom_sites_solution_secondary difmap
_audit_creation_date 2016-04-27
_audit_creation_method
;
Olex2 1.2
(compiled 2016.02.19 svn.r3266 for OlexSys, GUI svn.r5155)
;
_audit_update_record
;
2016-07-15 deposited with the CCDC.
2017-02-10 downloaded from the CCDC.
;
_cell_angle_alpha 68.8980(10)
_cell_angle_beta 87.9590(10)
_cell_angle_gamma 75.9680(10)
_cell_formula_units_Z 2
_cell_length_a 8.8558(2)
_cell_length_b 11.7308(3)
_cell_length_c 14.0161(4)
_cell_measurement_reflns_used 9938
_cell_measurement_temperature 100(2)
_cell_measurement_theta_max 66.667
_cell_measurement_theta_min 3.385
_cell_volume 1315.74(6)
_computing_cell_refinement 'SAINT v8.34A (Bruker, 2013)'
_computing_data_collection 'APEX3 v2016.1-0 (Bruker, 2016)'
_computing_data_reduction 'SAINT v8.34A (Bruker, 2013)'
_computing_molecular_graphics 'Olex2 (Dolomanov et al., 2009)'
_computing_publication_material 'Olex2 (Dolomanov et al., 2009)'
_computing_structure_refinement 'ShelXL (Sheldrick, 2015)'
_computing_structure_solution 'ShelXT (Sheldrick, 2015)'
_diffrn_ambient_temperature 99.89
_diffrn_detector 'CMOS area detector'
_diffrn_detector_area_resol_mean 10.4
_diffrn_detector_type 'Bruker AXS PHOTON-100'
_diffrn_measured_fraction_theta_full 0.986
_diffrn_measured_fraction_theta_max 0.986
_diffrn_measurement_device 'fixed-chi three-circle diffractometer'
_diffrn_measurement_device_type 'Bruker AXS D8 Quest'
_diffrn_radiation_collimation 'focusing mirrors'
_diffrn_radiation_monochromator 'Bruker multilayer X-ray optics (Goebel mirror)'
_diffrn_radiation_probe x-ray
_diffrn_radiation_type CuK\a
_diffrn_radiation_wavelength 1.54178
_diffrn_reflns_av_R_equivalents 0.0423
_diffrn_reflns_av_unetI/netI 0.0438
_diffrn_reflns_limit_h_max 10
_diffrn_reflns_limit_h_min -10
_diffrn_reflns_limit_k_max 13
_diffrn_reflns_limit_k_min -13
_diffrn_reflns_limit_l_max 15
_diffrn_reflns_limit_l_min -16
_diffrn_reflns_number 13895
_diffrn_reflns_theta_full 66.67
_diffrn_reflns_theta_max 66.67
_diffrn_reflns_theta_min 3.39
_diffrn_source 'Incoatec I\mS Cu microsource'
_exptl_absorpt_coefficient_mu 24.240
_exptl_absorpt_correction_T_max 0.7528
_exptl_absorpt_correction_T_min 0.3559
_exptl_absorpt_correction_type multi-scan
_exptl_absorpt_process_details
;
SADABS-2014/5 (Bruker,2014/5) was used for absorption correction.
wR2(int) was 0.1073 before and 0.0586 after correction.
The Ratio of minimum to maximum transmission is 0.4728.
The \l/2 correction factor is Not present.
;
_exptl_crystal_colour yellow
_exptl_crystal_colour_primary yellow
_exptl_crystal_density_diffrn 1.860
_exptl_crystal_density_method 'not measured'
_exptl_crystal_description plate
_exptl_crystal_F_000 712
_exptl_crystal_size_max 0.18
_exptl_crystal_size_mid 0.07
_exptl_crystal_size_min 0.05
_refine_diff_density_max 0.915
_refine_diff_density_min -1.305
_refine_diff_density_rms 0.151
_refine_ls_extinction_method none
_refine_ls_goodness_of_fit_ref 1.101
_refine_ls_hydrogen_treatment constr
_refine_ls_matrix_type full
_refine_ls_number_parameters 289
_refine_ls_number_reflns 4599
_refine_ls_number_restraints 0
_refine_ls_restrained_S_all 1.101
_refine_ls_R_factor_all 0.0294
_refine_ls_R_factor_gt 0.0277
_refine_ls_shift/su_max 0.001
_refine_ls_shift/su_mean 0.000
_refine_ls_structure_factor_coef Fsqd
_refine_ls_weighting_details 'calc w=1/[\s^2^(Fo^2^)+(0.0298P)^2^+1.9423P] where P=(Fo^2^+2Fc^2^)/3'
_refine_ls_weighting_scheme calc
_refine_ls_wR_factor_gt 0.0699
_refine_ls_wR_factor_ref 0.0708
_reflns_number_gt 4408
_reflns_number_total 4599
_reflns_threshold_expression >2sigma(I)
_cod_data_source_file c7dt00327g1.cif
_cod_data_source_block 16cv001_0m
_cod_depositor_comments 'Adding full bibliography for 7042016--7042022.cif.'
_cod_database_code 7042022
_olex2_refinement_description
;
1. Fixed Uiso
 At 1.2 times of:
  All C(H) groups, All C(H,H) groups
 At 1.5 times of:
  All C(H,H,H) groups
2.a Secondary CH2 refined with riding coordinates:
 C2(H2A,H2B), C3(H3A,H3B), C14(H14A,H14B), C15(H15A,H15B)
2.b Aromatic/amide H refined with riding coordinates:
 C1(H1), C6(H6), C8(H8), C13(H13), C18(H18), C20(H20)
2.c Idealised Me refined as rotating group:
 C10(H10A,H10B,H10C), C11(H11A,H11B,H11C), C12(H12A,H12B,H12C), C22(H22A,H22B,
 H22C), C23(H23A,H23B,H23C), C24(H24A,H24B,H24C)
;
_olex2_submission_original_sample_id 16cv001
_olex2_submission_special_instructions 'No special instructions were received'

loop_
_space_group_symop_id
_space_group_symop_operation_xyz
1 'x, y, z'
2 '-x, -y, -z'

loop_
_atom_site_label
_atom_site_type_symbol
_atom_site_fract_x
_atom_site_fract_y
_atom_site_fract_z
_atom_site_U_iso_or_equiv
_atom_site_adp_type
_atom_site_occupancy
_atom_site_calc_flag
_atom_site_site_symmetry_order
_atom_site_refinement_flags_posn
_atom_site_refinement_flags_adp
_atom_site_refinement_flags_occupancy
I1 I 0.76667(3) 0.85216(2) 0.092842(17) 0.01916(8) Uani 1 d 1 . . .
Pd1 Pd 0.5000 1.0000 0.0000 0.01120(9) Uani 1 d 2 S T P
N1 N 0.3974(4) 0.8571(3) 0.0656(2) 0.0151(6) Uani 1 d 1 . . .
N2 N 0.3452(4) 0.6687(3) 0.1035(2) 0.0133(6) Uani 1 d 1 . . .
C1 C 0.4367(4) 0.7476(3) 0.0580(2) 0.0125(7) Uani 1 d 1 . . .
H1 H 0.5249 0.7238 0.0225 0.015 Uiso 1 calc 1 R . .
C2 C 0.2591(5) 0.8605(3) 0.1286(3) 0.0210(8) Uani 1 d 1 . . .
H2A H 0.1679 0.9258 0.0883 0.025 Uiso 1 calc 1 R . .
H2B H 0.2806 0.8789 0.1897 0.025 Uiso 1 calc 1 R . .
C3 C 0.2291(5) 0.7295(4) 0.1602(3) 0.0225(8) Uani 1 d 1 . . .
H3A H 0.2469 0.6838 0.2351 0.027 Uiso 1 calc 1 R . .
H3B H 0.1215 0.7343 0.1392 0.027 Uiso 1 calc 1 R . .
C4 C 0.3798(4) 0.5370(3) 0.1232(2) 0.0118(7) Uani 1 d 1 . . .
C5 C 0.2790(4) 0.4923(3) 0.0777(3) 0.0155(7) Uani 1 d 1 . . .
C6 C 0.3033(4) 0.3624(3) 0.1056(3) 0.0149(7) Uani 1 d 1 . . .
H6 H 0.2347 0.3308 0.0769 0.018 Uiso 1 calc 1 R . .
C7 C 0.4249(5) 0.2773(3) 0.1742(3) 0.0165(7) Uani 1 d 1 . . .
C8 C 0.5265(4) 0.3251(3) 0.2136(3) 0.0157(7) Uani 1 d 1 . . .
H8 H 0.6127 0.2681 0.2579 0.019 Uiso 1 calc 1 R . .
C9 C 0.5057(4) 0.4543(3) 0.1901(3) 0.0133(7) Uani 1 d 1 . . .
C10 C 0.1514(5) 0.5826(4) 0.0016(3) 0.0259(9) Uani 1 d 1 . . .
H10A H 0.0605 0.6086 0.0378 0.039 Uiso 1 calc 1 GR . .
H10B H 0.1225 0.5416 -0.0423 0.039 Uiso 1 calc 1 GR . .
H10C H 0.1874 0.6569 -0.0405 0.039 Uiso 1 calc 1 GR . .
C11 C 0.4442(5) 0.1369(3) 0.2055(3) 0.0218(8) Uani 1 d 1 . . .
H11A H 0.4080 0.1034 0.2746 0.033 Uiso 1 calc 1 GR . .
H11B H 0.5544 0.0957 0.2049 0.033 Uiso 1 calc 1 GR . .
H11C H 0.3827 0.1205 0.1573 0.033 Uiso 1 calc 1 GR . .
C12 C 0.6131(5) 0.5029(4) 0.2377(3) 0.0229(8) Uani 1 d 1 . . .
H12A H 0.6730 0.5500 0.1845 0.034 Uiso 1 calc 1 GR . .
H12B H 0.6847 0.4318 0.2891 0.034 Uiso 1 calc 1 GR . .
H12C H 0.5516 0.5586 0.2705 0.034 Uiso 1 calc 1 GR . .
I2 I 0.23072(3) 0.66198(2) 0.458573(18) 0.02069(9) Uani 1 d 1 . . .
Pd2 Pd 0.5000 0.5000 0.5000 0.01066(9) Uani 1 d 2 S T P
N3 N 0.3907(4) 0.3617(3) 0.5237(2) 0.0139(6) Uani 1 d 1 . . .
N4 N 0.2709(4) 0.2294(3) 0.4932(2) 0.0141(6) Uani 1 d 1 . . .
C13 C 0.3580(4) 0.3155(3) 0.4595(3) 0.0132(7) Uani 1 d 1 . . .
H13 H 0.3927 0.3400 0.3918 0.016 Uiso 1 calc 1 R . .
C14 C 0.3200(5) 0.3034(4) 0.6213(3) 0.0200(8) Uani 1 d 1 . . .
H14A H 0.2512 0.3689 0.6429 0.024 Uiso 1 calc 1 R . .
H14B H 0.4017 0.2509 0.6763 0.024 Uiso 1 calc 1 R . .
C15 C 0.2258(5) 0.2219(4) 0.5975(3) 0.0173(7) Uani 1 d 1 . . .
H15A H 0.2550 0.1339 0.6468 0.021 Uiso 1 calc 1 R . .
H15B H 0.1123 0.2566 0.5986 0.021 Uiso 1 calc 1 R . .
C16 C 0.1874(4) 0.1952(3) 0.4264(3) 0.0140(7) Uani 1 d 1 . . .
C17 C 0.0944(4) 0.2888(3) 0.3423(3) 0.0143(7) Uani 1 d 1 . . .
C18 C 0.0212(4) 0.2506(3) 0.2774(3) 0.0162(7) Uani 1 d 1 . . .
H18 H -0.0403 0.3131 0.2195 0.019 Uiso 1 calc 1 R . .
C19 C 0.0345(4) 0.1238(4) 0.2939(3) 0.0174(7) Uani 1 d 1 . . .
C20 C 0.1218(5) 0.0344(3) 0.3800(3) 0.0182(8) Uani 1 d 1 . . .
H20 H 0.1285 -0.0522 0.3939 0.022 Uiso 1 calc 1 R . .
C21 C 0.2002(4) 0.0668(3) 0.4470(3) 0.0158(7) Uani 1 d 1 . . .
C22 C 0.0714(5) 0.4278(3) 0.3213(3) 0.0193(8) Uani 1 d 1 . . .
H22A H 0.1605 0.4562 0.2859 0.029 Uiso 1 calc 1 GR . .
H22B H 0.0634 0.4420 0.3863 0.029 Uiso 1 calc 1 GR . .
H22C H -0.0244 0.4752 0.2783 0.029 Uiso 1 calc 1 GR . .
C23 C -0.0419(5) 0.0859(4) 0.2194(3) 0.0210(8) Uani 1 d 1 . . .
H23A H 0.0105 0.1065 0.1548 0.032 Uiso 1 calc 1 GR . .
H23B H -0.1520 0.1317 0.2067 0.032 Uiso 1 calc 1 GR . .
H23C H -0.0338 -0.0050 0.2484 0.032 Uiso 1 calc 1 GR . .
C24 C 0.2967(5) -0.0354(3) 0.5385(3) 0.0207(8) Uani 1 d 1 . . .
H24A H 0.2340 -0.0495 0.5988 0.031 Uiso 1 calc 1 GR . .
H24B H 0.3886 -0.0094 0.5514 0.031 Uiso 1 calc 1 GR . .
H24C H 0.3299 -0.1136 0.5246 0.031 Uiso 1 calc 1 GR . .

loop_
_atom_site_aniso_label
_atom_site_aniso_U_11
_atom_site_aniso_U_22
_atom_site_aniso_U_33
_atom_site_aniso_U_23
_atom_site_aniso_U_13
_atom_site_aniso_U_12
I1 0.01767(14) 0.01504(13) 0.02034(14) -0.00187(9) -0.00094(9) -0.00274(9)
Pd1 0.01465(19) 0.00676(16) 0.01281(17) -0.00418(13) 0.00374(13) -0.00319(13)
N1 0.0169(16) 0.0121(14) 0.0152(14) -0.0045(12) 0.0039(12) -0.0026(12)
N2 0.0166(16) 0.0087(13) 0.0153(14) -0.0048(11) 0.0071(12) -0.0044(12)
C1 0.0154(18) 0.0098(16) 0.0110(16) -0.0028(13) 0.0013(13) -0.0023(13)
C2 0.023(2) 0.0135(18) 0.028(2) -0.0097(15) 0.0133(16) -0.0051(15)
C3 0.020(2) 0.0163(18) 0.032(2) -0.0115(16) 0.0151(17) -0.0048(15)
C4 0.0149(18) 0.0106(16) 0.0096(15) -0.0034(12) 0.0026(13) -0.0036(13)
C5 0.0193(19) 0.0171(18) 0.0119(16) -0.0059(14) 0.0039(14) -0.0076(15)
C6 0.0201(19) 0.0155(17) 0.0129(16) -0.0081(14) 0.0049(14) -0.0069(14)
C7 0.026(2) 0.0130(17) 0.0104(16) -0.0055(13) 0.0086(14) -0.0043(15)
C8 0.0192(19) 0.0132(17) 0.0099(16) -0.0037(13) -0.0010(14) 0.0045(14)
C9 0.0173(18) 0.0123(16) 0.0109(16) -0.0059(13) 0.0032(13) -0.0023(14)
C10 0.028(2) 0.022(2) 0.026(2) -0.0044(16) -0.0082(17) -0.0097(17)
C11 0.031(2) 0.0150(18) 0.0203(19) -0.0083(15) 0.0051(16) -0.0058(16)
C12 0.026(2) 0.0168(18) 0.026(2) -0.0094(16) -0.0089(16) -0.0019(16)
I2 0.01823(14) 0.01262(13) 0.02860(15) -0.00678(10) -0.00208(10) 0.00035(9)
Pd2 0.01419(19) 0.00775(16) 0.01157(17) -0.00454(13) 0.00101(13) -0.00391(13)
N3 0.0180(16) 0.0106(13) 0.0127(14) -0.0025(11) 0.0019(12) -0.0053(12)
N4 0.0186(16) 0.0141(14) 0.0118(14) -0.0052(11) 0.0046(12) -0.0076(12)
C13 0.0159(18) 0.0103(15) 0.0139(16) -0.0048(13) 0.0017(13) -0.0034(13)
C14 0.031(2) 0.0207(18) 0.0137(17) -0.0081(14) 0.0055(15) -0.0147(17)
C15 0.023(2) 0.0213(18) 0.0121(17) -0.0075(14) 0.0038(14) -0.0107(16)
C16 0.0181(19) 0.0143(17) 0.0110(16) -0.0055(13) 0.0024(14) -0.0055(14)
C17 0.0191(19) 0.0128(17) 0.0118(16) -0.0049(13) 0.0061(14) -0.0052(14)
C18 0.0199(19) 0.0160(18) 0.0115(16) -0.0035(14) 0.0023(14) -0.0048(15)
C19 0.0189(19) 0.0189(18) 0.0188(18) -0.0103(15) 0.0059(15) -0.0081(15)
C20 0.023(2) 0.0116(16) 0.0215(18) -0.0081(14) 0.0044(15) -0.0050(15)
C21 0.0179(19) 0.0129(17) 0.0166(17) -0.0055(14) 0.0045(14) -0.0043(14)
C22 0.028(2) 0.0126(17) 0.0169(18) -0.0044(14) 0.0005(15) -0.0063(15)
C23 0.026(2) 0.0180(18) 0.0213(19) -0.0102(15) 0.0004(16) -0.0054(16)
C24 0.026(2) 0.0117(17) 0.0237(19) -0.0058(15) -0.0011(16) -0.0041(15)

loop_
_atom_type_symbol
_atom_type_description
_atom_type_scat_dispersion_real
_atom_type_scat_dispersion_imag
_atom_type_scat_source
C C 0.0181 0.0091 'International Tables Vol C Tables 4.2.6.8 and 6.1.1.4'
H H 0.0000 0.0000 'International Tables Vol C Tables 4.2.6.8 and 6.1.1.4'
I I -0.3257 6.8362 'International Tables Vol C Tables 4.2.6.8 and 6.1.1.4'
N N 0.0311 0.0180 'International Tables Vol C Tables 4.2.6.8 and 6.1.1.4'
Pd Pd 0.1215 3.9337 'International Tables Vol C Tables 4.2.6.8 and 6.1.1.4'

loop_
_geom_angle_atom_site_label_1
_geom_angle_atom_site_label_2
_geom_angle_atom_site_label_3
_geom_angle
_geom_angle_site_symmetry_1
_geom_angle_site_symmetry_3
I1 Pd1 I1 180.0 . 2_675
N1 Pd1 I1 90.60(9) . 2_675
N1 Pd1 I1 90.60(9) 2_675 .
N1 Pd1 I1 89.40(9) . .
N1 Pd1 I1 89.40(9) 2_675 2_675
N1 Pd1 N1 180.0 2_675 .
C1 N1 Pd1 126.3(2) . .
C1 N1 C2 107.7(3) . .
C2 N1 Pd1 126.0(2) . .
C1 N2 C3 108.2(3) . .
C1 N2 C4 126.6(3) . .
C4 N2 C3 122.5(3) . .
N1 C1 N2 116.1(3) . .
N1 C1 H1 122.0 . .
N2 C1 H1 122.0 . .
N1 C2 H2A 110.7 . .
N1 C2 H2B 110.7 . .
N1 C2 C3 105.3(3) . .
H2A C2 H2B 108.8 . .
C3 C2 H2A 110.7 . .
C3 C2 H2B 110.7 . .
N2 C3 C2 102.4(3) . .
N2 C3 H3A 111.3 . .
N2 C3 H3B 111.3 . .
C2 C3 H3A 111.3 . .
C2 C3 H3B 111.3 . .
H3A C3 H3B 109.2 . .
C5 C4 N2 118.0(3) . .
C9 C4 N2 120.6(3) . .
C9 C4 C5 121.3(3) . .
C4 C5 C10 120.4(3) . .
C6 C5 C4 117.9(3) . .
C6 C5 C10 121.6(3) . .
C5 C6 H6 118.9 . .
C5 C6 C7 122.2(3) . .
C7 C6 H6 118.9 . .
C6 C7 C11 120.7(4) . .
C8 C7 C6 118.2(3) . .
C8 C7 C11 121.1(3) . .
C7 C8 H8 119.0 . .
C7 C8 C9 122.0(3) . .
C9 C8 H8 119.0 . .
C4 C9 C12 120.9(3) . .
C8 C9 C4 118.2(3) . .
C8 C9 C12 120.8(3) . .
C5 C10 H10A 109.5 . .
C5 C10 H10B 109.5 . .
C5 C10 H10C 109.5 . .
H10A C10 H10B 109.5 . .
H10A C10 H10C 109.5 . .
H10B C10 H10C 109.5 . .
C7 C11 H11A 109.5 . .
C7 C11 H11B 109.5 . .
C7 C11 H11C 109.5 . .
H11A C11 H11B 109.5 . .
H11A C11 H11C 109.5 . .
H11B C11 H11C 109.5 . .
C9 C12 H12A 109.5 . .
C9 C12 H12B 109.5 . .
C9 C12 H12C 109.5 . .
H12A C12 H12B 109.5 . .
H12A C12 H12C 109.5 . .
H12B C12 H12C 109.5 . .
I2 Pd2 I2 180.0 2_666 .
N3 Pd2 I2 89.09(9) . .
N3 Pd2 I2 89.09(9) 2_666 2_666
N3 Pd2 I2 90.91(9) . 2_666
N3 Pd2 I2 90.91(9) 2_666 .
N3 Pd2 N3 180.0 2_666 .
C13 N3 Pd2 128.3(2) . .
C13 N3 C14 108.1(3) . .
C14 N3 Pd2 123.4(2) . .
C13 N4 C15 107.6(3) . .
C13 N4 C16 123.5(3) . .
C16 N4 C15 124.2(3) . .
N3 C13 N4 116.4(3) . .
N3 C13 H13 121.8 . .
N4 C13 H13 121.8 . .
N3 C14 H14A 110.8 . .
N3 C14 H14B 110.8 . .
N3 C14 C15 104.8(3) . .
H14A C14 H14B 108.9 . .
C15 C14 H14A 110.8 . .
C15 C14 H14B 110.8 . .
N4 C15 C14 102.5(3) . .
N4 C15 H15A 111.3 . .
N4 C15 H15B 111.3 . .
C14 C15 H15A 111.3 . .
C14 C15 H15B 111.3 . .
H15A C15 H15B 109.2 . .
C17 C16 N4 120.3(3) . .
C21 C16 N4 118.7(3) . .
C21 C16 C17 121.0(3) . .
C16 C17 C22 122.3(3) . .
C18 C17 C16 118.0(3) . .
C18 C17 C22 119.7(3) . .
C17 C18 H18 118.7 . .
C17 C18 C19 122.5(3) . .
C19 C18 H18 118.7 . .
C18 C19 C23 121.0(3) . .
C20 C19 C18 117.7(3) . .
C20 C19 C23 121.3(3) . .
C19 C20 H20 118.8 . .
C19 C20 C21 122.4(3) . .
C21 C20 H20 118.8 . .
C16 C21 C24 121.9(3) . .
C20 C21 C16 118.2(3) . .
C20 C21 C24 119.9(3) . .
C17 C22 H22A 109.5 . .
C17 C22 H22B 109.5 . .
C17 C22 H22C 109.5 . .
H22A C22 H22B 109.5 . .
H22A C22 H22C 109.5 . .
H22B C22 H22C 109.5 . .
C19 C23 H23A 109.5 . .
C19 C23 H23B 109.5 . .
C19 C23 H23C 109.5 . .
H23A C23 H23B 109.5 . .
H23A C23 H23C 109.5 . .
H23B C23 H23C 109.5 . .
C21 C24 H24A 109.5 . .
C21 C24 H24B 109.5 . .
C21 C24 H24C 109.5 . .
H24A C24 H24B 109.5 . .
H24A C24 H24C 109.5 . .
H24B C24 H24C 109.5 . .

loop_
_geom_bond_atom_site_label_1
_geom_bond_atom_site_label_2
_geom_bond_distance
_geom_bond_site_symmetry_2
I1 Pd1 2.6241(2) .
Pd1 I1 2.6241(2) 2_675
Pd1 N1 2.013(3) .
Pd1 N1 2.013(3) 2_675
N1 C1 1.289(5) .
N1 C2 1.485(5) .
N2 C1 1.349(5) .
N2 C3 1.480(4) .
N2 C4 1.424(4) .
C1 H1 0.9500 .
C2 H2A 0.9900 .
C2 H2B 0.9900 .
C2 C3 1.526(5) .
C3 H3A 0.9900 .
C3 H3B 0.9900 .
C4 C5 1.409(5) .
C4 C9 1.399(5) .
C5 C6 1.393(5) .
C5 C10 1.493(6) .
C6 H6 0.9500 .
C6 C7 1.394(5) .
C7 C8 1.390(6) .
C7 C11 1.511(5) .
C8 H8 0.9500 .
C8 C9 1.396(5) .
C9 C12 1.503(5) .
C10 H10A 0.9800 .
C10 H10B 0.9800 .
C10 H10C 0.9800 .
C11 H11A 0.9800 .
C11 H11B 0.9800 .
C11 H11C 0.9800 .
C12 H12A 0.9800 .
C12 H12B 0.9800 .
C12 H12C 0.9800 .
I2 Pd2 2.5964(2) .
Pd2 I2 2.5964(2) 2_666
Pd2 N3 2.008(3) .
Pd2 N3 2.008(3) 2_666
N3 C13 1.279(5) .
N3 C14 1.484(5) .
N4 C13 1.359(5) .
N4 C15 1.479(4) .
N4 C16 1.431(5) .
C13 H13 0.9500 .
C14 H14A 0.9900 .
C14 H14B 0.9900 .
C14 C15 1.536(5) .
C15 H15A 0.9900 .
C15 H15B 0.9900 .
C16 C17 1.405(5) .
C16 C21 1.404(5) .
C17 C18 1.387(5) .
C17 C22 1.511(5) .
C18 H18 0.9500 .
C18 C19 1.396(5) .
C19 C20 1.385(6) .
C19 C23 1.508(5) .
C20 H20 0.9500 .
C20 C21 1.393(5) .
C21 C24 1.512(5) .
C22 H22A 0.9800 .
C22 H22B 0.9800 .
C22 H22C 0.9800 .
C23 H23A 0.9800 .
C23 H23B 0.9800 .
C23 H23C 0.9800 .
C24 H24A 0.9800 .
C24 H24B 0.9800 .
C24 H24C 0.9800 .
